data_1574214
loop_
_publ_author_name
'Tomer, Kanishk'
'Schnakenburg, Gregor'
'Das, Ujjal'
'Filippou, Alexander C.'

_publ_section_title
;
 Metal--silicon triple bonds: reactivity of the silylidyne complexes
 [Cp*(CO)2M\\tb Si--Tbb] (M = Cr -- W)
;
_journal_issue 18
_journal_name_full 'Chemical Science'
_journal_page_first 7773
_journal_page_last 7793
_journal_paper_doi 10.1039/D5SC01063B
_journal_volume 16
_journal_year 2025
_chemical_formula_moiety 'C40 H72 Mo O3 Si5'
_chemical_formula_sum 'C40 H72 Mo O3 Si5'
_chemical_formula_weight 837.36
_chemical_name_systematic KT-284
_space_group_crystal_system orthorhombic
_space_group_IT_number 61
_space_group_name_Hall '-P 2ac 2ab'
_space_group_name_H-M_alt 'P b c a'
_atom_sites_solution_hydrogens mixed
_audit_creation_date 2022-01-25
_audit_creation_method
;
Olex2 1.2
(compiled 2018.05.29 svn.r3508 for OlexSys, GUI svn.r5506)
;
_audit_update_record
;
2025-02-04 deposited with the CCDC.	2025-03-24 downloaded from the CCDC.
;
_cell_angle_alpha 90
_cell_angle_beta 90
_cell_angle_gamma 90
_cell_formula_units_Z 8
_cell_length_a 17.438(3)
_cell_length_b 16.527(3)
_cell_length_c 33.683(10)
_cell_measurement_reflns_used 12339
_cell_measurement_temperature 123
_cell_measurement_theta_max 25.08
_cell_measurement_theta_min 2.48
_cell_volume 9707(4)
_computing_cell_refinement 'STOE X-AREA'
_computing_data_collection 'STOE X-AREA'
_computing_data_reduction 'STOE X-RED'
_computing_molecular_graphics 'Olex2 (Dolomanov et al., 2009)'
_computing_publication_material 'Olex2 (Dolomanov et al., 2009)'
_computing_structure_refinement 'ShelXL (Sheldrick, 2015)'
_diffrn_ambient_temperature 123
_diffrn_detector 'image plate (34 cm diameter)'
_diffrn_detector_area_resol_mean 6.67
_diffrn_detector_type STOE
_diffrn_measured_fraction_theta_full 0.996
_diffrn_measured_fraction_theta_max 0.996
_diffrn_measurement_details
;
 224 frames, detector distance = 160 mm
;
_diffrn_measurement_device '2-circle goniometer'
_diffrn_measurement_device_type 'STOE IPDS-2T'
_diffrn_measurement_method 'rotation method'
_diffrn_radiation_collimation '0.5 mm diameter, monocapillary'
_diffrn_radiation_monochromator 'plane graphite'
_diffrn_radiation_polarisn_norm 0
_diffrn_radiation_type MoK\a
_diffrn_radiation_wavelength 0.71073
_diffrn_reflns_av_R_equivalents 0.1425
_diffrn_reflns_av_unetI/netI 0.1150
_diffrn_reflns_Laue_measured_fraction_full 0.996
_diffrn_reflns_Laue_measured_fraction_max 0.996
_diffrn_reflns_limit_h_max 18
_diffrn_reflns_limit_h_min -20
_diffrn_reflns_limit_k_max 19
_diffrn_reflns_limit_k_min -13
_diffrn_reflns_limit_l_max 40
_diffrn_reflns_limit_l_min -34
_diffrn_reflns_number 46377
_diffrn_reflns_point_group_measured_fraction_full 0.996
_diffrn_reflns_point_group_measured_fraction_max 0.996
_diffrn_reflns_theta_full 25.242
_diffrn_reflns_theta_max 25.247
_diffrn_reflns_theta_min 2.485
_diffrn_source 'sealed X-ray tube, 12 x 0.4 mm long-fine focus'
_diffrn_source_current 40
_diffrn_source_power 2.00
_diffrn_source_voltage 50
_exptl_absorpt_coefficient_mu 0.425
_exptl_absorpt_correction_T_max 0.9300
_exptl_absorpt_correction_T_min 0.8207
_exptl_absorpt_correction_type integration
_exptl_crystal_colour 'clear light yellow'
_exptl_crystal_colour_lustre clear
_exptl_crystal_colour_modifier light
_exptl_crystal_colour_primary yellow
_exptl_crystal_density_diffrn 1.146
_exptl_crystal_description plate
_exptl_crystal_F_000 3584
_exptl_crystal_size_max 0.16
_exptl_crystal_size_mid 0.12
_exptl_crystal_size_min 0.06
_refine_diff_density_max 0.810
_refine_diff_density_min -0.589
_refine_diff_density_rms 0.100
_refine_ls_extinction_method none
_refine_ls_goodness_of_fit_ref 1.046
_refine_ls_hydrogen_treatment mixed
_refine_ls_matrix_type full
_refine_ls_number_parameters 497
_refine_ls_number_reflns 8747
_refine_ls_number_restraints 149
_refine_ls_restrained_S_all 1.046
_refine_ls_R_factor_all 0.1427
_refine_ls_R_factor_gt 0.0894
_refine_ls_shift/su_max 0.003
_refine_ls_shift/su_mean 0.000
_refine_ls_structure_factor_coef Fsqd
_refine_ls_weighting_details
;
 w=1/[\s^2^(Fo^2^)+(0.0945P)^2^+1.0362P]
 where P=(Fo^2^+2Fc^2^)/3
;
_refine_ls_weighting_scheme calc
_refine_ls_wR_factor_gt 0.1756
_refine_ls_wR_factor_ref 0.1954
_reflns_Friedel_coverage 0.000
_reflns_number_gt 5407
_reflns_number_total 8747
_reflns_threshold_expression 'I > 2\s(I)'
_cod_data_source_file d5sc01063b2.cif
_cod_data_source_block 3-Mo
_cod_depositor_comments 'Adding full bibliography for 1574207--1574214.cif.'
_cod_database_code 1574214
_shelxl_version_number 2013-2
_shelx_space_group_comment
;
The symmetry employed for this shelxl refinement is uniquely defined
by the following loop, which should always be used as a source of
symmetry information in preference to the above space-group names.
They are only intended as comments.
;
_shelx_estimated_absorpt_t_max 0.975
_shelx_estimated_absorpt_t_min 0.935
_olex2_refinement_description
;
1. Fixed Uiso
 At 1.2 times of:
  All C(H) groups, All C(H,H) groups, All Mo(H) groups
 At 1.5 times of:
  All C(H,H,H) groups
2. Restrained distances
 C27-C26
 1.5 with sigma of 0.01
 C15S-C14 = C17S-C14
 1.5 with sigma of 0.01
 C17S-C15S
 2.5 with sigma of 0.01
 C17S-C16S
 2.4 with sigma of 0.01
3. Rigid bond restraints
 O1, C25
 with sigma for 1-2 distances of 0.001 and sigma for 1-3 distances of 0.001
 C27, C28
 with sigma for 1-2 distances of 0.001 and sigma for 1-3 distances of 0.001
 C29, C33
 with sigma for 1-2 distances of 0.001 and sigma for 1-3 distances of 0.001
 C29, C34
 with sigma for 1-2 distances of 0.001 and sigma for 1-3 distances of 0.001
 C26, C27
 with sigma for 1-2 distances of 0.001 and sigma for 1-3 distances of 0.001
 C25, C26
 with sigma for 1-2 distances of 0.001 and sigma for 1-3 distances of 0.001
4. Uiso/Uaniso restraints and constraints
C17S \\sim C16 \\sim C16S \\sim C15 \\sim C15S \\sim C17 \\sim C14: within 2A
with sigma of 0.01 and sigma for terminal atoms of 0.02
Uanis(C14) \\sim Ueq, Uanis(C17) \\sim Ueq, Uanis(C16) \\sim Ueq, Uanis(C15)
\\sim Ueq, Uanis(C15S) \\sim Ueq, Uanis(C16S) \\sim Ueq, Uanis(C17S) \\sim Ueq:
with sigma of 0.001 and sigma for terminal atoms of 0.002
Uanis(C28) \\sim Ueq, Uanis(C27) \\sim Ueq, Uanis(C26) \\sim Ueq: with sigma of
0.001 and sigma for terminal atoms of 0.002
Uanis(C34) \\sim Ueq: with sigma of 0.001 and sigma for terminal atoms of 0.002
Uanis(C25) \\sim Ueq, Uanis(C29) \\sim Ueq: with sigma of 0.001 and sigma for
terminal atoms of 0.002
5. Others
 Sof(C15S)=Sof(H15D)=Sof(H15E)=Sof(H15F)=Sof(C16S)=Sof(H16D)=Sof(H16E)=
 Sof(H16F)=Sof(C17S)=Sof(H17D)=Sof(H17E)=Sof(H17F)=1-FVAR(1)
 Sof(C15)=Sof(H15A)=Sof(H15B)=Sof(H15C)=Sof(C16)=Sof(H16A)=Sof(H16B)=Sof(H16C)=
 Sof(C17)=Sof(H17A)=Sof(H17B)=Sof(H17C)=FVAR(1)
6.a Ternary CH refined with riding coordinates:
 C7(H7), C18(H18)
6.b Secondary CH2 refined with riding coordinates:
 C27(H27A,H27B)
6.c Aromatic/amide H refined with riding coordinates:
 C3(H3), C5(H5), C25(H25), C26(H26)
6.d Idealised Me refined as rotating group:
 C8(H8A,H8B,H8C), C9(H9A,H9B,H9C), C10(H10A,H10B,H10C), C11(H11A,H11B,H11C),
 C12(H12A,H12B,H12C), C13(H13A,H13B,H13C), C15(H15A,H15B,H15C), C15S(H15D,H15E,
 H15F), C16(H16A,H16B,H16C), C16S(H16D,H16E,H16F), C17(H17A,H17B,H17C),
 C17S(H17D,H17E,H17F), C19(H19A,H19B,H19C), C20(H20A,H20B,H20C), C21(H21A,H21B,
 H21C), C22(H22A,H22B,H22C), C23(H23A,H23B,H23C), C24(H24A,H24B,H24C), C28(H28A,
 H28B,H28C), C34(H34A,H34B,H34C), C35(H35A,H35B,H35C), C36(H36A,H36B,H36C),
 C37(H37A,H37B,H37C), C38(H38A,H38B,H38C)
;
_olex2_submission_special_instructions 'No special instructions were received'

loop_
_space_group_symop_operation_xyz
'x, y, z'
'-x+1/2, -y, z+1/2'
'-x, y+1/2, -z+1/2'
'x+1/2, -y+1/2, -z'
'-x, -y, -z'
'x-1/2, y, -z-1/2'
'x, -y-1/2, z-1/2'
'-x-1/2, y-1/2, z'

loop_
_atom_site_label
_atom_site_type_symbol
_atom_site_fract_x
_atom_site_fract_y
_atom_site_fract_z
_atom_site_U_iso_or_equiv
_atom_site_adp_type
_atom_site_occupancy
_atom_site_site_symmetry_order
_atom_site_calc_flag
_atom_site_refinement_flags_posn
_atom_site_refinement_flags_adp
_atom_site_refinement_flags_occupancy
_atom_site_disorder_assembly
_atom_site_disorder_group
Mo Mo 0.52193(3) 0.47227(3) 0.28159(2) 0.02599(17) Uani 1 1 d . . . . .
H H 0.470(4) 0.385(4) 0.2997(18) 0.031 Uiso 1 1 d R . . . .
Si1 Si 0.51139(10) 0.44373(10) 0.34997(5) 0.0238(4) Uani 1 1 d . . . . .
Si2 Si 0.28301(12) 0.32274(12) 0.36007(6) 0.0343(5) Uani 1 1 d . . . . .
Si3 Si 0.33423(12) 0.43047(12) 0.43761(6) 0.0367(5) Uani 1 1 d . . . . .
Si4 Si 0.69213(12) 0.24068(12) 0.34504(6) 0.0363(5) Uani 1 1 d . . . . .
Si5 Si 0.71188(12) 0.37034(13) 0.41692(6) 0.0351(5) Uani 1 1 d . . . . .
O1 O 0.5104(3) 0.5126(3) 0.38529(14) 0.0423(12) Uani 1 1 d . U . . .
O2 O 0.6862(3) 0.5066(3) 0.31447(17) 0.0480(14) Uani 1 1 d . . . . .
O3 O 0.5963(4) 0.3223(3) 0.24086(17) 0.0592(17) Uani 1 1 d . . . . .
C1 C 0.5045(3) 0.3492(4) 0.38088(17) 0.0208(14) Uani 1 1 d . . . . .
C2 C 0.4325(4) 0.3252(4) 0.39551(18) 0.0222(14) Uani 1 1 d . . . . .
C3 C 0.4262(4) 0.2548(4) 0.41812(19) 0.0252(14) Uani 1 1 d . . . . .
H3 H 0.3771 0.2385 0.4275 0.030 Uiso 1 1 calc R . . . .
C4 C 0.4903(4) 0.2074(4) 0.42729(19) 0.0298(16) Uani 1 1 d . . . . .
C5 C 0.5605(4) 0.2336(4) 0.41423(18) 0.0254(14) Uani 1 1 d . . . . .
H5 H 0.6047 0.2033 0.4213 0.030 Uiso 1 1 calc R . . . .
C6 C 0.5700(4) 0.3035(4) 0.39075(18) 0.0236(14) Uani 1 1 d . . . . .
C7 C 0.3609(4) 0.3764(4) 0.38918(19) 0.0267(15) Uani 1 1 d . . . . .
H7 H 0.3782 0.4209 0.3712 0.032 Uiso 1 1 calc R . . . .
C8 C 0.2034(4) 0.3955(5) 0.3498(2) 0.045(2) Uani 1 1 d . . . . .
H8A H 0.1773 0.4090 0.3748 0.067 Uiso 1 1 calc GR . . . .
H8B H 0.1667 0.3708 0.3314 0.067 Uiso 1 1 calc GR . . . .
H8C H 0.2244 0.4449 0.3380 0.067 Uiso 1 1 calc GR . . . .
C9 C 0.3248(5) 0.2874(5) 0.3123(2) 0.047(2) Uani 1 1 d . . . . .
H9A H 0.3441 0.3339 0.2974 0.070 Uiso 1 1 calc GR . . . .
H9B H 0.2852 0.2597 0.2968 0.070 Uiso 1 1 calc GR . . . .
H9C H 0.3670 0.2499 0.3177 0.070 Uiso 1 1 calc GR . . . .
C10 C 0.2419(5) 0.2327(5) 0.3852(3) 0.052(2) Uani 1 1 d . . . . .
H10A H 0.2804 0.1896 0.3862 0.078 Uiso 1 1 calc GR . . . .
H10B H 0.1969 0.2138 0.3705 0.078 Uiso 1 1 calc GR . . . .
H10C H 0.2267 0.2472 0.4123 0.078 Uiso 1 1 calc GR . . . .
C11 C 0.3010(6) 0.5347(5) 0.4248(3) 0.061(3) Uani 1 1 d . . . . .
H11A H 0.3426 0.5641 0.4116 0.092 Uiso 1 1 calc GR . . . .
H11B H 0.2864 0.5633 0.4491 0.092 Uiso 1 1 calc GR . . . .
H11C H 0.2567 0.5313 0.4070 0.092 Uiso 1 1 calc GR . . . .
C12 C 0.2550(5) 0.3785(6) 0.4653(3) 0.058(2) Uani 1 1 d . . . . .
H12A H 0.2087 0.3775 0.4488 0.088 Uiso 1 1 calc GR . . . .
H12B H 0.2445 0.4078 0.4900 0.088 Uiso 1 1 calc GR . . . .
H12C H 0.2705 0.3229 0.4715 0.088 Uiso 1 1 calc GR . . . .
C13 C 0.4204(5) 0.4377(6) 0.4697(2) 0.056(2) Uani 1 1 d . . . . .
H13A H 0.4372 0.3833 0.4772 0.084 Uiso 1 1 calc GR . . . .
H13B H 0.4078 0.4686 0.4937 0.084 Uiso 1 1 calc GR . . . .
H13C H 0.4616 0.4651 0.4552 0.084 Uiso 1 1 calc GR . . . .
C14 C 0.4826(4) 0.1286(5) 0.4515(2) 0.0413(17) Uani 1 1 d D U . . .
C15 C 0.4440(11) 0.0631(9) 0.4223(5) 0.056(4) Uani 0.616(16) 1 d . U P A 1
H15A H 0.4018 0.0885 0.4076 0.084 Uiso 0.616(16) 1 calc GR . P A 1
H15B H 0.4241 0.0177 0.4380 0.084 Uiso 0.616(16) 1 calc GR . P A 1
H15C H 0.4825 0.0431 0.4035 0.084 Uiso 0.616(16) 1 calc GR . P A 1
C15S C 0.4925(16) 0.0582(12) 0.4235(6) 0.063(5) Uani 0.384(16) 1 d D U P A 2
H15D H 0.5472 0.0488 0.4189 0.094 Uiso 0.384(16) 1 calc GR . P A 2
H15E H 0.4673 0.0706 0.3982 0.094 Uiso 0.384(16) 1 calc GR . P A 2
H15F H 0.4693 0.0097 0.4351 0.094 Uiso 0.384(16) 1 calc GR . P A 2
C16 C 0.4254(10) 0.1399(10) 0.4864(5) 0.057(4) Uani 0.616(16) 1 d . U P A 1
H16A H 0.4458 0.1801 0.5050 0.085 Uiso 0.616(16) 1 calc GR . P A 1
H16B H 0.4184 0.0882 0.5002 0.085 Uiso 0.616(16) 1 calc GR . P A 1
H16C H 0.3760 0.1586 0.4761 0.085 Uiso 0.616(16) 1 calc GR . P A 1
C16S C 0.4073(9) 0.1191(15) 0.4717(8) 0.049(5) Uani 0.384(16) 1 d D U P A 2
H16D H 0.4103 0.0747 0.4909 0.074 Uiso 0.384(16) 1 calc GR . P A 2
H16E H 0.3677 0.1068 0.4519 0.074 Uiso 0.384(16) 1 calc GR . P A 2
H16F H 0.3941 0.1694 0.4855 0.074 Uiso 0.384(16) 1 calc GR . P A 2
C17 C 0.5548(8) 0.0936(9) 0.4639(5) 0.053(4) Uani 0.616(16) 1 d . U P A 1
H17A H 0.5847 0.0783 0.4405 0.079 Uiso 0.616(16) 1 calc GR . P A 1
H17B H 0.5449 0.0455 0.4801 0.079 Uiso 0.616(16) 1 calc GR . P A 1
H17C H 0.5836 0.1333 0.4795 0.079 Uiso 0.616(16) 1 calc GR . P A 1
C17S C 0.5430(10) 0.1269(14) 0.4839(5) 0.055(5) Uani 0.384(16) 1 d D U P A 2
H17D H 0.5319 0.0827 0.5024 0.082 Uiso 0.384(16) 1 calc GR . P A 2
H17E H 0.5425 0.1785 0.4982 0.082 Uiso 0.384(16) 1 calc GR . P A 2
H17F H 0.5936 0.1185 0.4719 0.082 Uiso 0.384(16) 1 calc GR . P A 2
C18 C 0.6492(4) 0.3247(4) 0.37605(19) 0.0248(14) Uani 1 1 d . . . . .
H18 H 0.6408 0.3701 0.3569 0.030 Uiso 1 1 calc R . . . .
C19 C 0.6136(5) 0.1859(5) 0.3196(3) 0.054(2) Uani 1 1 d . . . . .
H19A H 0.6355 0.1459 0.3013 0.081 Uiso 1 1 calc GR . . . .
H19B H 0.5821 0.2244 0.3047 0.081 Uiso 1 1 calc GR . . . .
H19C H 0.5818 0.1582 0.3394 0.081 Uiso 1 1 calc GR . . . .
C20 C 0.7481(5) 0.1660(5) 0.3750(3) 0.060(2) Uani 1 1 d . . . . .
H20A H 0.7916 0.1933 0.3875 0.090 Uiso 1 1 calc GR . . . .
H20B H 0.7670 0.1229 0.3575 0.090 Uiso 1 1 calc GR . . . .
H20C H 0.7150 0.1426 0.3955 0.090 Uiso 1 1 calc GR . . . .
C21 C 0.7573(5) 0.2863(6) 0.3071(2) 0.054(2) Uani 1 1 d . . . . .
H21A H 0.7322 0.3333 0.2950 0.080 Uiso 1 1 calc GR . . . .
H21B H 0.7687 0.2461 0.2865 0.080 Uiso 1 1 calc GR . . . .
H21C H 0.8051 0.3035 0.3199 0.080 Uiso 1 1 calc GR . . . .
C22 C 0.7233(6) 0.3012(7) 0.4606(3) 0.069(3) Uani 1 1 d . . . . .
H22A H 0.6728 0.2899 0.4721 0.104 Uiso 1 1 calc GR . . . .
H22B H 0.7560 0.3271 0.4805 0.104 Uiso 1 1 calc GR . . . .
H22C H 0.7469 0.2504 0.4519 0.104 Uiso 1 1 calc GR . . . .
C23 C 0.8081(5) 0.3989(5) 0.3965(3) 0.052(2) Uani 1 1 d . . . . .
H23A H 0.8364 0.3498 0.3893 0.078 Uiso 1 1 calc GR . . . .
H23B H 0.8369 0.4290 0.4166 0.078 Uiso 1 1 calc GR . . . .
H23C H 0.8013 0.4327 0.3729 0.078 Uiso 1 1 calc GR . . . .
C24 C 0.6667(5) 0.4668(6) 0.4349(3) 0.062(3) Uani 1 1 d . . . . .
H24A H 0.6645 0.5059 0.4131 0.093 Uiso 1 1 calc GR . . . .
H24B H 0.6974 0.4892 0.4567 0.093 Uiso 1 1 calc GR . . . .
H24C H 0.6147 0.4556 0.4444 0.093 Uiso 1 1 calc GR . . . .
C25 C 0.5292(5) 0.5932(5) 0.3808(3) 0.0511(15) Uani 1 1 d . U . . .
H25 H 0.5523 0.6108 0.3568 0.061 Uiso 1 1 calc R . . . .
C26 C 0.5157(6) 0.6467(5) 0.4095(3) 0.0618(15) Uani 1 1 d D U . . .
H26 H 0.4902 0.6282 0.4327 0.074 Uiso 1 1 calc R . . . .
C27 C 0.5376(6) 0.7331(5) 0.4075(3) 0.0708(17) Uani 1 1 d D U . . .
H27A H 0.5678 0.7424 0.3830 0.085 Uiso 1 1 calc R . . . .
H27B H 0.5709 0.7460 0.4305 0.085 Uiso 1 1 calc R . . . .
C28 C 0.4688(7) 0.7901(7) 0.4076(4) 0.087(2) Uani 1 1 d . U . . .
H28A H 0.4341 0.7758 0.3859 0.130 Uiso 1 1 calc GR . . . .
H28B H 0.4866 0.8460 0.4042 0.130 Uiso 1 1 calc GR . . . .
H28C H 0.4416 0.7854 0.4330 0.130 Uiso 1 1 calc GR . . . .
C29 C 0.4080(5) 0.5183(5) 0.2505(2) 0.0446(15) Uani 1 1 d . U . . .
C30 C 0.4348(4) 0.5825(4) 0.2755(2) 0.0374(18) Uani 1 1 d . . . . .
C31 C 0.5075(4) 0.6083(4) 0.2609(2) 0.0335(17) Uani 1 1 d . . . . .
C32 C 0.5256(5) 0.5582(4) 0.2267(2) 0.0356(17) Uani 1 1 d . . . . .
C33 C 0.4628(4) 0.5045(4) 0.2210(2) 0.0371(16) Uani 1 1 d . U . . .
C34 C 0.3301(5) 0.4821(5) 0.2517(3) 0.0529(17) Uani 1 1 d . U . . .
H34A H 0.3327 0.4255 0.2430 0.079 Uiso 1 1 calc GR . . . .
H34B H 0.2960 0.5123 0.2339 0.079 Uiso 1 1 calc GR . . . .
H34C H 0.3101 0.4845 0.2788 0.079 Uiso 1 1 calc GR . . . .
C35 C 0.3883(5) 0.6257(5) 0.3063(3) 0.053(2) Uani 1 1 d . . . . .
H35A H 0.3519 0.5878 0.3184 0.079 Uiso 1 1 calc GR . . . .
H35B H 0.3601 0.6703 0.2939 0.079 Uiso 1 1 calc GR . . . .
H35C H 0.4225 0.6472 0.3269 0.079 Uiso 1 1 calc GR . . . .
C36 C 0.5535(5) 0.6794(4) 0.2745(3) 0.049(2) Uani 1 1 d . . . . .
H36A H 0.5359 0.6963 0.3009 0.073 Uiso 1 1 calc GR . . . .
H36B H 0.5470 0.7242 0.2558 0.073 Uiso 1 1 calc GR . . . .
H36C H 0.6078 0.6644 0.2759 0.073 Uiso 1 1 calc GR . . . .
C37 C 0.5924(5) 0.5711(5) 0.1997(2) 0.045(2) Uani 1 1 d . . . . .
H37A H 0.6370 0.5881 0.2153 0.068 Uiso 1 1 calc GR . . . .
H37B H 0.5797 0.6132 0.1802 0.068 Uiso 1 1 calc GR . . . .
H37C H 0.6042 0.5205 0.1858 0.068 Uiso 1 1 calc GR . . . .
C38 C 0.4556(6) 0.4465(6) 0.1859(2) 0.064(3) Uani 1 1 d . . . . .
H38A H 0.5065 0.4257 0.1789 0.096 Uiso 1 1 calc GR . . . .
H38B H 0.4337 0.4752 0.1631 0.096 Uiso 1 1 calc GR . . . .
H38C H 0.4221 0.4012 0.1932 0.096 Uiso 1 1 calc GR . . . .
C39 C 0.6247(4) 0.4929(4) 0.3029(2) 0.0312(16) Uani 1 1 d . . . . .
C40 C 0.5695(5) 0.3760(5) 0.2569(2) 0.0388(18) Uani 1 1 d . . . . .

loop_
_atom_site_aniso_label
_atom_site_aniso_U_11
_atom_site_aniso_U_22
_atom_site_aniso_U_33
_atom_site_aniso_U_23
_atom_site_aniso_U_13
_atom_site_aniso_U_12
Mo 0.0293(3) 0.0213(3) 0.0273(3) 0.0040(2) 0.0007(3) -0.0013(3)
Si1 0.0234(10) 0.0212(8) 0.0268(9) 0.0018(7) -0.0011(8) -0.0003(7)
Si2 0.0290(11) 0.0304(10) 0.0434(12) 0.0040(9) -0.0064(9) -0.0018(9)
Si3 0.0352(12) 0.0314(11) 0.0435(12) -0.0026(9) 0.0108(10) 0.0026(9)
Si4 0.0350(11) 0.0305(11) 0.0433(12) -0.0083(9) 0.0087(10) 0.0041(9)
Si5 0.0300(11) 0.0425(12) 0.0328(11) -0.0043(9) -0.0040(9) -0.0040(9)
O1 0.052(3) 0.0411(19) 0.033(3) -0.005(2) -0.001(2) 0.007(2)
O2 0.030(3) 0.044(3) 0.070(4) -0.002(3) -0.003(3) -0.014(3)
O3 0.084(5) 0.036(3) 0.057(4) -0.016(3) 0.008(3) 0.010(3)
C1 0.023(3) 0.020(3) 0.020(3) 0.000(2) -0.002(3) 0.003(3)
C2 0.026(4) 0.018(3) 0.023(3) 0.003(2) 0.000(3) 0.002(3)
C3 0.020(3) 0.025(3) 0.030(4) 0.004(3) 0.002(3) -0.005(3)
C4 0.035(4) 0.028(3) 0.026(4) 0.004(3) -0.003(3) 0.002(3)
C5 0.025(4) 0.021(3) 0.030(4) 0.004(3) -0.005(3) 0.005(3)
C6 0.029(4) 0.023(3) 0.019(3) -0.005(3) -0.003(3) 0.001(3)
C7 0.026(4) 0.018(3) 0.036(4) 0.007(3) 0.002(3) 0.001(3)
C8 0.028(4) 0.053(5) 0.054(5) 0.010(4) -0.008(4) 0.007(4)
C9 0.046(5) 0.046(5) 0.049(5) -0.001(4) -0.007(4) -0.003(4)
C10 0.049(5) 0.046(5) 0.061(5) 0.011(4) -0.009(5) -0.017(4)
C11 0.069(6) 0.027(4) 0.089(7) -0.007(4) 0.009(5) 0.012(4)
C12 0.060(6) 0.063(6) 0.052(5) -0.010(4) 0.019(5) -0.014(5)
C13 0.064(6) 0.069(6) 0.035(5) -0.015(4) 0.006(4) 0.008(5)
C14 0.0414(19) 0.0411(19) 0.0415(19) 0.0015(10) 0.0001(10) 0.0002(10)
C15 0.056(4) 0.054(4) 0.057(4) 0.002(2) -0.001(2) -0.001(2)
C15S 0.063(5) 0.062(5) 0.063(5) 0.000(2) 0.001(2) 0.000(2)
C16 0.058(4) 0.056(4) 0.057(4) 0.001(2) 0.001(2) 0.001(2)
C16S 0.049(5) 0.049(5) 0.049(5) 0.001(2) 0.000(2) -0.001(2)
C17 0.053(4) 0.052(4) 0.054(4) 0.003(2) 0.001(2) 0.001(2)
C17S 0.055(6) 0.054(6) 0.055(6) 0.002(2) -0.001(2) 0.000(2)
C18 0.025(4) 0.024(3) 0.025(3) 0.002(3) 0.003(3) 0.003(3)
C19 0.062(6) 0.052(5) 0.049(5) -0.019(4) 0.009(4) -0.016(5)
C20 0.053(6) 0.050(5) 0.077(6) -0.002(5) 0.008(5) 0.021(5)
C21 0.047(5) 0.057(6) 0.057(5) -0.012(4) 0.018(4) -0.008(4)
C22 0.074(7) 0.084(7) 0.050(5) 0.012(5) -0.032(5) -0.026(6)
C23 0.037(5) 0.056(5) 0.064(6) -0.014(4) -0.009(4) -0.009(4)
C24 0.056(6) 0.069(6) 0.061(6) -0.034(5) -0.006(5) -0.003(5)
C25 0.0511(18) 0.0494(16) 0.0528(17) 0.0023(9) -0.0007(10) -0.0015(10)
C26 0.0621(18) 0.0624(16) 0.0610(17) -0.0042(10) 0.0002(10) 0.0023(10)
C27 0.0720(19) 0.0685(17) 0.072(2) -0.0001(10) -0.0002(10) -0.0036(10)
C28 0.083(3) 0.084(3) 0.092(3) -0.002(2) -0.001(2) 0.0080(18)
C29 0.0452(17) 0.0440(18) 0.0445(18) 0.0016(10) -0.0016(10) 0.0007(10)
C30 0.038(4) 0.036(4) 0.039(4) 0.015(3) 0.005(4) 0.008(3)
C31 0.040(4) 0.023(3) 0.038(4) 0.008(3) 0.007(3) 0.004(3)
C32 0.045(5) 0.027(3) 0.035(4) 0.012(3) 0.000(4) 0.001(4)
C33 0.049(4) 0.034(4) 0.028(4) 0.003(3) -0.009(2) -0.002(3)
C34 0.049(2) 0.055(2) 0.055(3) 0.0045(19) -0.0019(19) -0.0040(17)
C35 0.054(6) 0.048(5) 0.056(5) 0.010(4) 0.014(4) 0.019(4)
C36 0.054(5) 0.026(4) 0.066(6) 0.003(4) 0.010(4) -0.002(4)
C37 0.063(6) 0.028(4) 0.045(5) 0.006(3) 0.013(4) 0.002(4)
C38 0.092(8) 0.059(6) 0.040(5) 0.001(4) -0.013(5) -0.008(5)
C39 0.039(5) 0.022(4) 0.033(4) 0.001(3) 0.007(3) -0.001(3)
C40 0.051(5) 0.035(4) 0.030(4) -0.003(3) 0.001(4) -0.011(4)

loop_
_atom_type_symbol
_atom_type_description
_atom_type_scat_dispersion_real
_atom_type_scat_dispersion_imag
_atom_type_scat_source
C C 0.0033 0.0016 'International Tables Vol C Tables 4.2.6.8 and 6.1.1.4'
H H 0.0000 0.0000 'International Tables Vol C Tables 4.2.6.8 and 6.1.1.4'
Mo Mo -1.6832 0.6857 'International Tables Vol C Tables 4.2.6.8 and 6.1.1.4'
O O 0.0106 0.0060 'International Tables Vol C Tables 4.2.6.8 and 6.1.1.4'
Si Si 0.0817 0.0704 'International Tables Vol C Tables 4.2.6.8 and 6.1.1.4'

loop_
_exptl_crystal_face_index_h
_exptl_crystal_face_index_k
_exptl_crystal_face_index_l
_exptl_crystal_face_perp_dist
30 -7 0 0.1158
2 -8 30 0.1131
-4 30 -8 0.2105
-19 2 -30 0.0791

loop_
_geom_angle_atom_site_label_1
_geom_angle_atom_site_label_2
_geom_angle_atom_site_label_3
_geom_angle
_geom_angle_site_symmetry_1
_geom_angle_site_symmetry_3
_geom_angle_publ_flag
Si1 Mo H 58(2) . . ?
Si1 Mo C29 115.5(2) . . ?
Si1 Mo C30 100.81(18) . . ?
Si1 Mo C31 118.00(18) . . ?
C29 Mo H 89(2) . . ?
C29 Mo C30 35.1(3) . . ?
C30 Mo H 108(2) . . ?
C31 Mo H 143(2) . . ?
C31 Mo C29 58.4(3) . . ?
C31 Mo C30 34.9(2) . . ?
C32 Mo H 140(2) . . ?
C32 Mo Si1 153.89(18) . . ?
C32 Mo C29 58.5(3) . . ?
C32 Mo C30 58.9(3) . . ?
C32 Mo C31 36.0(2) . . ?
C32 Mo C33 35.4(3) . . ?
C33 Mo H 105(2) . . ?
C33 Mo Si1 149.3(2) . . ?
C33 Mo C29 34.4(3) . . ?
C33 Mo C30 58.1(3) . . ?
C33 Mo C31 58.8(3) . . ?
C39 Mo H 118(2) . . ?
C39 Mo Si1 75.4(2) . . ?
C39 Mo C29 150.7(3) . . ?
C39 Mo C30 118.8(3) . . ?
C39 Mo C31 92.3(3) . . ?
C39 Mo C32 99.2(3) . . ?
C39 Mo C33 132.9(3) . . ?
C39 Mo C40 84.9(3) . . ?
C40 Mo H 73(2) . . ?
C40 Mo Si1 106.4(2) . . ?
C40 Mo C29 115.0(3) . . ?
C40 Mo C30 147.9(3) . . ?
C40 Mo C31 133.2(3) . . ?
C40 Mo C32 98.3(3) . . ?
C40 Mo C33 90.1(3) . . ?
O1 Si1 Mo 124.6(2) . . ?
O1 Si1 C1 100.0(3) . . ?
C1 Si1 Mo 135.4(2) . . ?
C8 Si2 C7 109.1(3) . . ?
C9 Si2 C7 108.3(3) . . ?
C9 Si2 C8 109.5(4) . . ?
C10 Si2 C7 114.5(3) . . ?
C10 Si2 C8 108.2(4) . . ?
C10 Si2 C9 107.1(4) . . ?
C11 Si3 C7 108.0(4) . . ?
C11 Si3 C12 108.0(4) . . ?
C12 Si3 C7 112.8(3) . . ?
C13 Si3 C7 109.3(3) . . ?
C13 Si3 C11 109.0(4) . . ?
C13 Si3 C12 109.6(4) . . ?
C19 Si4 C18 108.8(4) . . ?
C19 Si4 C20 108.2(4) . . ?
C19 Si4 C21 109.3(4) . . ?
C20 Si4 C18 113.2(4) . . ?
C20 Si4 C21 108.5(4) . . ?
C21 Si4 C18 108.8(4) . . ?
C22 Si5 C18 112.7(4) . . ?
C22 Si5 C23 110.3(4) . . ?
C22 Si5 C24 108.0(5) . . ?
C23 Si5 C18 110.3(3) . . ?
C23 Si5 C24 106.3(4) . . ?
C24 Si5 C18 109.1(3) . . ?
C25 O1 Si1 125.8(5) . . ?
C2 C1 Si1 118.9(4) . . ?
C2 C1 C6 119.4(5) . . ?
C6 C1 Si1 121.7(5) . . ?
C1 C2 C7 121.8(5) . . ?
C3 C2 C1 119.7(6) . . ?
C3 C2 C7 118.3(6) . . ?
C2 C3 H3 119.2 . . ?
C2 C3 C4 121.6(6) . . ?
C4 C3 H3 119.2 . . ?
C3 C4 C14 121.3(6) . . ?
C5 C4 C3 117.8(6) . . ?
C5 C4 C14 120.9(6) . . ?
C4 C5 H5 118.5 . . ?
C4 C5 C6 123.0(6) . . ?
C6 C5 H5 118.5 . . ?
C1 C6 C5 118.5(6) . . ?
C1 C6 C18 122.6(6) . . ?
C5 C6 C18 118.9(6) . . ?
Si2 C7 Si3 119.0(3) . . ?
Si2 C7 H7 104.3 . . ?
Si3 C7 H7 104.3 . . ?
C2 C7 Si2 113.6(4) . . ?
C2 C7 Si3 109.8(4) . . ?
C2 C7 H7 104.3 . . ?
Si2 C8 H8A 109.5 . . ?
Si2 C8 H8B 109.5 . . ?
Si2 C8 H8C 109.5 . . ?
H8A C8 H8B 109.5 . . ?
H8A C8 H8C 109.5 . . ?
H8B C8 H8C 109.5 . . ?
Si2 C9 H9A 109.5 . . ?
Si2 C9 H9B 109.5 . . ?
Si2 C9 H9C 109.5 . . ?
H9A C9 H9B 109.5 . . ?
H9A C9 H9C 109.5 . . ?
H9B C9 H9C 109.5 . . ?
Si2 C10 H10A 109.5 . . ?
Si2 C10 H10B 109.5 . . ?
Si2 C10 H10C 109.5 . . ?
H10A C10 H10B 109.5 . . ?
H10A C10 H10C 109.5 . . ?
H10B C10 H10C 109.5 . . ?
Si3 C11 H11A 109.5 . . ?
Si3 C11 H11B 109.5 . . ?
Si3 C11 H11C 109.5 . . ?
H11A C11 H11B 109.5 . . ?
H11A C11 H11C 109.5 . . ?
H11B C11 H11C 109.5 . . ?
Si3 C12 H12A 109.5 . . ?
Si3 C12 H12B 109.5 . . ?
Si3 C12 H12C 109.5 . . ?
H12A C12 H12B 109.5 . . ?
H12A C12 H12C 109.5 . . ?
H12B C12 H12C 109.5 . . ?
Si3 C13 H13A 109.5 . . ?
Si3 C13 H13B 109.5 . . ?
Si3 C13 H13C 109.5 . . ?
H13A C13 H13B 109.5 . . ?
H13A C13 H13C 109.5 . . ?
H13B C13 H13C 109.5 . . ?
C4 C14 C15 106.3(8) . . ?
C4 C14 C16 110.7(8) . . ?
C15S C14 C4 108.1(11) . . ?
C15S C14 C17S 110.9(8) . . ?
C16 C14 C15 106.0(10) . . ?
C16S C14 C4 114.0(11) . . ?
C16S C14 C15S 107.8(15) . . ?
C16S C14 C17S 106.5(10) . . ?
C17 C14 C4 114.5(8) . . ?
C17 C14 C15 105.7(9) . . ?
C17 C14 C16 112.8(10) . . ?
C17S C14 C4 109.6(10) . . ?
C14 C15 H15A 109.5 . . ?
C14 C15 H15B 109.5 . . ?
C14 C15 H15C 109.5 . . ?
H15A C15 H15B 109.5 . . ?
H15A C15 H15C 109.5 . . ?
H15B C15 H15C 109.5 . . ?
C14 C15S H15D 109.5 . . ?
C14 C15S H15E 109.5 . . ?
C14 C15S H15F 109.5 . . ?
H15D C15S H15E 109.5 . . ?
H15D C15S H15F 109.5 . . ?
H15E C15S H15F 109.5 . . ?
C14 C16 H16A 109.5 . . ?
C14 C16 H16B 109.5 . . ?
C14 C16 H16C 109.5 . . ?
H16A C16 H16B 109.5 . . ?
H16A C16 H16C 109.5 . . ?
H16B C16 H16C 109.5 . . ?
C14 C16S H16D 109.5 . . ?
C14 C16S H16E 109.5 . . ?
C14 C16S H16F 109.5 . . ?
H16D C16S H16E 109.5 . . ?
H16D C16S H16F 109.5 . . ?
H16E C16S H16F 109.5 . . ?
C14 C17 H17A 109.5 . . ?
C14 C17 H17B 109.5 . . ?
C14 C17 H17C 109.5 . . ?
H17A C17 H17B 109.5 . . ?
H17A C17 H17C 109.5 . . ?
H17B C17 H17C 109.5 . . ?
C14 C17S H17D 109.5 . . ?
C14 C17S H17E 109.5 . . ?
C14 C17S H17F 109.5 . . ?
H17D C17S H17E 109.5 . . ?
H17D C17S H17F 109.5 . . ?
H17E C17S H17F 109.5 . . ?
Si4 C18 Si5 117.4(3) . . ?
Si4 C18 H18 104.6 . . ?
Si5 C18 H18 104.6 . . ?
C6 C18 Si4 111.9(4) . . ?
C6 C18 Si5 112.3(4) . . ?
C6 C18 H18 104.6 . . ?
Si4 C19 H19A 109.5 . . ?
Si4 C19 H19B 109.5 . . ?
Si4 C19 H19C 109.5 . . ?
H19A C19 H19B 109.5 . . ?
H19A C19 H19C 109.5 . . ?
H19B C19 H19C 109.5 . . ?
Si4 C20 H20A 109.5 . . ?
Si4 C20 H20B 109.5 . . ?
Si4 C20 H20C 109.5 . . ?
H20A C20 H20B 109.5 . . ?
H20A C20 H20C 109.5 . . ?
H20B C20 H20C 109.5 . . ?
Si4 C21 H21A 109.5 . . ?
Si4 C21 H21B 109.5 . . ?
Si4 C21 H21C 109.5 . . ?
H21A C21 H21B 109.5 . . ?
H21A C21 H21C 109.5 . . ?
H21B C21 H21C 109.5 . . ?
Si5 C22 H22A 109.5 . . ?
Si5 C22 H22B 109.5 . . ?
Si5 C22 H22C 109.5 . . ?
H22A C22 H22B 109.5 . . ?
H22A C22 H22C 109.5 . . ?
H22B C22 H22C 109.5 . . ?
Si5 C23 H23A 109.5 . . ?
Si5 C23 H23B 109.5 . . ?
Si5 C23 H23C 109.5 . . ?
H23A C23 H23B 109.5 . . ?
H23A C23 H23C 109.5 . . ?
H23B C23 H23C 109.5 . . ?
Si5 C24 H24A 109.5 . . ?
Si5 C24 H24B 109.5 . . ?
Si5 C24 H24C 109.5 . . ?
H24A C24 H24B 109.5 . . ?
H24A C24 H24C 109.5 . . ?
H24B C24 H24C 109.5 . . ?
O1 C25 H25 119.3 . . ?
C26 C25 O1 121.3(8) . . ?
C26 C25 H25 119.3 . . ?
C25 C26 H26 117.9 . . ?
C25 C26 C27 124.3(9) . . ?
C27 C26 H26 117.9 . . ?
C26 C27 H27A 108.9 . . ?
C26 C27 H27B 108.9 . . ?
C26 C27 C28 113.1(9) . . ?
H27A C27 H27B 107.8 . . ?
C28 C27 H27A 108.9 . . ?
C28 C27 H27B 108.9 . . ?
C27 C28 H28A 109.5 . . ?
C27 C28 H28B 109.5 . . ?
C27 C28 H28C 109.5 . . ?
H28A C28 H28B 109.5 . . ?
H28A C28 H28C 109.5 . . ?
H28B C28 H28C 109.5 . . ?
C30 C29 Mo 72.8(4) . . ?
C30 C29 C34 125.6(7) . . ?
C33 C29 Mo 71.8(4) . . ?
C33 C29 C30 108.3(7) . . ?
C33 C29 C34 125.4(7) . . ?
C34 C29 Mo 128.7(6) . . ?
C29 C30 Mo 72.1(4) . . ?
C29 C30 C35 125.7(7) . . ?
C31 C30 Mo 72.0(4) . . ?
C31 C30 C29 108.0(7) . . ?
C31 C30 C35 125.4(7) . . ?
C35 C30 Mo 130.5(5) . . ?
C30 C31 Mo 73.1(4) . . ?
C30 C31 C32 107.2(6) . . ?
C30 C31 C36 127.3(7) . . ?
C32 C31 Mo 70.7(4) . . ?
C32 C31 C36 125.1(7) . . ?
C36 C31 Mo 126.8(5) . . ?
C31 C32 Mo 73.4(4) . . ?
C31 C32 C37 124.8(7) . . ?
C33 C32 Mo 72.9(4) . . ?
C33 C32 C31 107.2(6) . . ?
C33 C32 C37 127.3(7) . . ?
C37 C32 Mo 126.3(5) . . ?
C29 C33 Mo 73.7(4) . . ?
C29 C33 C32 109.2(7) . . ?
C29 C33 C38 126.7(8) . . ?
C32 C33 Mo 71.7(4) . . ?
C32 C33 C38 124.0(7) . . ?
C38 C33 Mo 124.5(5) . . ?
C29 C34 H34A 109.5 . . ?
C29 C34 H34B 109.5 . . ?
C29 C34 H34C 109.5 . . ?
H34A C34 H34B 109.5 . . ?
H34A C34 H34C 109.5 . . ?
H34B C34 H34C 109.5 . . ?
C30 C35 H35A 109.5 . . ?
C30 C35 H35B 109.5 . . ?
C30 C35 H35C 109.5 . . ?
H35A C35 H35B 109.5 . . ?
H35A C35 H35C 109.5 . . ?
H35B C35 H35C 109.5 . . ?
C31 C36 H36A 109.5 . . ?
C31 C36 H36B 109.5 . . ?
C31 C36 H36C 109.5 . . ?
H36A C36 H36B 109.5 . . ?
H36A C36 H36C 109.5 . . ?
H36B C36 H36C 109.5 . . ?
C32 C37 H37A 109.5 . . ?
C32 C37 H37B 109.5 . . ?
C32 C37 H37C 109.5 . . ?
H37A C37 H37B 109.5 . . ?
H37A C37 H37C 109.5 . . ?
H37B C37 H37C 109.5 . . ?
C33 C38 H38A 109.5 . . ?
C33 C38 H38B 109.5 . . ?
C33 C38 H38C 109.5 . . ?
H38A C38 H38B 109.5 . . ?
H38A C38 H38C 109.5 . . ?
H38B C38 H38C 109.5 . . ?
O2 C39 Mo 177.7(6) . . ?
O3 C40 Mo 176.6(7) . . ?

loop_
_geom_bond_atom_site_label_1
_geom_bond_atom_site_label_2
_geom_bond_distance
_geom_bond_site_symmetry_2
_geom_bond_publ_flag
Mo H 1.81(7) . ?
Mo Si1 2.3582(19) . ?
Mo C29 2.372(8) . ?
Mo C30 2.381(7) . ?
Mo C31 2.367(7) . ?
Mo C32 2.331(6) . ?
Mo C33 2.348(7) . ?
Mo C39 1.961(8) . ?
Mo C40 1.978(8) . ?
Si1 O1 1.647(5) . ?
Si1 C1 1.882(6) . ?
Si2 C7 1.895(7) . ?
Si2 C8 1.869(7) . ?
Si2 C9 1.859(8) . ?
Si2 C10 1.857(8) . ?
Si3 C7 1.917(7) . ?
Si3 C11 1.867(8) . ?
Si3 C12 1.875(9) . ?
Si3 C13 1.855(9) . ?
Si4 C18 1.892(6) . ?
Si4 C19 1.851(8) . ?
Si4 C20 1.869(9) . ?
Si4 C21 1.869(8) . ?
Si5 C18 1.912(7) . ?
Si5 C22 1.873(9) . ?
Si5 C23 1.874(9) . ?
Si5 C24 1.879(9) . ?
O1 C25 1.380(10) . ?
O2 C39 1.163(8) . ?
O3 C40 1.139(9) . ?
C1 C2 1.406(9) . ?
C1 C6 1.408(9) . ?
C2 C3 1.396(8) . ?
C2 C7 1.523(9) . ?
C3 H3 0.9500 . ?
C3 C4 1.399(9) . ?
C4 C5 1.371(10) . ?
C4 C14 1.543(10) . ?
C5 H5 0.9500 . ?
C5 C6 1.409(9) . ?
C6 C18 1.509(9) . ?
C7 H7 1.0000 . ?
C8 H8A 0.9800 . ?
C8 H8B 0.9800 . ?
C8 H8C 0.9800 . ?
C9 H9A 0.9800 . ?
C9 H9B 0.9800 . ?
C9 H9C 0.9800 . ?
C10 H10A 0.9800 . ?
C10 H10B 0.9800 . ?
C10 H10C 0.9800 . ?
C11 H11A 0.9800 . ?
C11 H11B 0.9800 . ?
C11 H11C 0.9800 . ?
C12 H12A 0.9800 . ?
C12 H12B 0.9800 . ?
C12 H12C 0.9800 . ?
C13 H13A 0.9800 . ?
C13 H13B 0.9800 . ?
C13 H13C 0.9800 . ?
C14 C15 1.611(17) . ?
C14 C15S 1.508(9) . ?
C14 C16 1.553(17) . ?
C14 C16S 1.487(19) . ?
C14 C17 1.447(16) . ?
C14 C17S 1.516(9) . ?
C15 H15A 0.9800 . ?
C15 H15B 0.9800 . ?
C15 H15C 0.9800 . ?
C15S H15D 0.9800 . ?
C15S H15E 0.9800 . ?
C15S H15F 0.9800 . ?
C16 H16A 0.9800 . ?
C16 H16B 0.9800 . ?
C16 H16C 0.9800 . ?
C16S H16D 0.9800 . ?
C16S H16E 0.9800 . ?
C16S H16F 0.9800 . ?
C17 H17A 0.9800 . ?
C17 H17B 0.9800 . ?
C17 H17C 0.9800 . ?
C17S H17D 0.9800 . ?
C17S H17E 0.9800 . ?
C17S H17F 0.9800 . ?
C18 H18 1.0000 . ?
C19 H19A 0.9800 . ?
C19 H19B 0.9800 . ?
C19 H19C 0.9800 . ?
C20 H20A 0.9800 . ?
C20 H20B 0.9800 . ?
C20 H20C 0.9800 . ?
C21 H21A 0.9800 . ?
C21 H21B 0.9800 . ?
C21 H21C 0.9800 . ?
C22 H22A 0.9800 . ?
C22 H22B 0.9800 . ?
C22 H22C 0.9800 . ?
C23 H23A 0.9800 . ?
C23 H23B 0.9800 . ?
C23 H23C 0.9800 . ?
C24 H24A 0.9800 . ?
C24 H24B 0.9800 . ?
C24 H24C 0.9800 . ?
C25 H25 0.9500 . ?
C25 C26 1.330(12) . ?
C26 H26 0.9500 . ?
C26 C27 1.480(8) . ?
C27 H27A 0.9900 . ?
C27 H27B 0.9900 . ?
C27 C28 1.526(14) . ?
C28 H28A 0.9800 . ?
C28 H28B 0.9800 . ?
C28 H28C 0.9800 . ?
C29 C30 1.434(11) . ?
C29 C33 1.397(11) . ?
C29 C34 1.484(11) . ?
C30 C31 1.425(10) . ?
C30 C35 1.498(11) . ?
C31 C32 1.451(10) . ?
C31 C36 1.496(10) . ?
C32 C33 1.423(10) . ?
C32 C37 1.494(11) . ?
C33 C38 1.528(11) . ?
C34 H34A 0.9800 . ?
C34 H34B 0.9800 . ?
C34 H34C 0.9800 . ?
C35 H35A 0.9800 . ?
C35 H35B 0.9800 . ?
C35 H35C 0.9800 . ?
C36 H36A 0.9800 . ?
C36 H36B 0.9800 . ?
C36 H36C 0.9800 . ?
C37 H37A 0.9800 . ?
C37 H37B 0.9800 . ?
C37 H37C 0.9800 . ?
C38 H38A 0.9800 . ?
C38 H38B 0.9800 . ?
C38 H38C 0.9800 . ?

loop_
_geom_torsion_atom_site_label_1
_geom_torsion_atom_site_label_2
_geom_torsion_atom_site_label_3
_geom_torsion_atom_site_label_4
_geom_torsion
_geom_torsion_site_symmetry_1
_geom_torsion_site_symmetry_2
_geom_torsion_site_symmetry_3
_geom_torsion_site_symmetry_4
_geom_torsion_publ_flag
Mo Si1 O1 C25 -12.5(7) . . . . ?
Mo Si1 C1 C2 -101.6(5) . . . . ?
Mo Si1 C1 C6 80.5(6) . . . . ?
Mo C29 C30 C31 63.5(5) . . . . ?
Mo C29 C30 C35 -127.5(7) . . . . ?
Mo C29 C33 C32 -63.4(5) . . . . ?
Mo C29 C33 C38 121.2(8) . . . . ?
Mo C30 C31 C32 62.8(5) . . . . ?
Mo C30 C31 C36 -123.7(8) . . . . ?
Mo C31 C32 C33 65.6(5) . . . . ?
Mo C31 C32 C37 -123.0(7) . . . . ?
Mo C32 C33 C29 64.7(5) . . . . ?
Mo C32 C33 C38 -119.7(7) . . . . ?
Si1 O1 C25 C26 169.7(7) . . . . ?
Si1 C1 C2 C3 179.3(5) . . . . ?
Si1 C1 C2 C7 -3.8(8) . . . . ?
Si1 C1 C6 C5 179.6(5) . . . . ?
Si1 C1 C6 C18 -2.6(8) . . . . ?
O1 Si1 C1 C2 79.8(5) . . . . ?
O1 Si1 C1 C6 -98.1(5) . . . . ?
O1 C25 C26 C27 177.0(9) . . . . ?
C1 Si1 O1 C25 166.3(6) . . . . ?
C1 C2 C3 C4 1.1(10) . . . . ?
C1 C2 C7 Si2 119.2(6) . . . . ?
C1 C2 C7 Si3 -104.9(6) . . . . ?
C1 C6 C18 Si4 -119.4(6) . . . . ?
C1 C6 C18 Si5 106.2(6) . . . . ?
C2 C1 C6 C5 1.7(9) . . . . ?
C2 C1 C6 C18 179.6(6) . . . . ?
C2 C3 C4 C5 1.7(10) . . . . ?
C2 C3 C4 C14 -178.6(6) . . . . ?
C3 C2 C7 Si2 -63.9(7) . . . . ?
C3 C2 C7 Si3 72.1(6) . . . . ?
C3 C4 C5 C6 -2.9(10) . . . . ?
C3 C4 C14 C15 73.0(10) . . . . ?
C3 C4 C14 C15S 105.9(13) . . . . ?
C3 C4 C14 C16 -41.7(11) . . . . ?
C3 C4 C14 C16S -13.9(14) . . . . ?
C3 C4 C14 C17 -170.6(9) . . . . ?
C3 C4 C14 C17S -133.1(11) . . . . ?
C4 C5 C6 C1 1.2(9) . . . . ?
C4 C5 C6 C18 -176.8(6) . . . . ?
C5 C4 C14 C15 -107.3(9) . . . . ?
C5 C4 C14 C15S -74.4(13) . . . . ?
C5 C4 C14 C16 138.0(10) . . . . ?
C5 C4 C14 C16S 165.8(12) . . . . ?
C5 C4 C14 C17 9.0(12) . . . . ?
C5 C4 C14 C17S 46.5(12) . . . . ?
C5 C6 C18 Si4 58.5(7) . . . . ?
C5 C6 C18 Si5 -75.9(6) . . . . ?
C6 C1 C2 C3 -2.8(9) . . . . ?
C6 C1 C2 C7 174.1(6) . . . . ?
C7 C2 C3 C4 -175.9(6) . . . . ?
C8 Si2 C7 Si3 54.4(5) . . . . ?
C8 Si2 C7 C2 -174.0(5) . . . . ?
C9 Si2 C7 Si3 173.5(4) . . . . ?
C9 Si2 C7 C2 -54.9(5) . . . . ?
C10 Si2 C7 Si3 -67.1(5) . . . . ?
C10 Si2 C7 C2 64.5(6) . . . . ?
C14 C4 C5 C6 177.5(6) . . . . ?
C19 Si4 C18 Si5 162.2(4) . . . . ?
C19 Si4 C18 C6 30.2(6) . . . . ?
C20 Si4 C18 Si5 41.9(5) . . . . ?
C20 Si4 C18 C6 -90.0(6) . . . . ?
C21 Si4 C18 Si5 -78.9(5) . . . . ?
C21 Si4 C18 C6 149.2(5) . . . . ?
C25 C26 C27 C28 115.9(11) . . . . ?
C29 C30 C31 Mo -63.5(5) . . . . ?
C29 C30 C31 C32 -0.7(8) . . . . ?
C29 C30 C31 C36 172.8(7) . . . . ?
C30 C29 C33 Mo 64.1(5) . . . . ?
C30 C29 C33 C32 0.8(8) . . . . ?
C30 C29 C33 C38 -174.7(7) . . . . ?
C30 C31 C32 Mo -64.4(5) . . . . ?
C30 C31 C32 C33 1.1(8) . . . . ?
C30 C31 C32 C37 172.6(7) . . . . ?
C31 C32 C33 Mo -65.9(5) . . . . ?
C31 C32 C33 C29 -1.2(8) . . . . ?
C31 C32 C33 C38 174.4(7) . . . . ?
C33 C29 C30 Mo -63.5(5) . . . . ?
C33 C29 C30 C31 0.0(8) . . . . ?
C33 C29 C30 C35 169.0(7) . . . . ?
C34 C29 C30 Mo 125.7(8) . . . . ?
C34 C29 C30 C31 -170.8(7) . . . . ?
C34 C29 C30 C35 -1.8(12) . . . . ?
C34 C29 C33 Mo -125.1(8) . . . . ?
C34 C29 C33 C32 171.6(7) . . . . ?
C34 C29 C33 C38 -3.9(13) . . . . ?
C35 C30 C31 Mo 127.4(7) . . . . ?
C35 C30 C31 C32 -169.8(7) . . . . ?
C35 C30 C31 C36 3.7(12) . . . . ?
C36 C31 C32 Mo 121.9(7) . . . . ?
C36 C31 C32 C33 -172.5(7) . . . . ?
C36 C31 C32 C37 -1.0(11) . . . . ?
C37 C32 C33 Mo 122.9(7) . . . . ?
C37 C32 C33 C29 -172.4(7) . . . . ?
C37 C32 C33 C38 3.2(12) . . . . ?
